data_4088808
loop_
_publ_author_name
'Chu, Wan-Yi'
'Gilbert-Wilson, Ryan'
'Rauchfuss, Thomas B.'
'van Gastel, Maurice'
'Neese, Frank'

_publ_section_title
;
 Cobalt Phosphino-\a-Iminopyridine-Catalyzed Hydrofunctionalization of
 Alkenes: Catalyst Development and Mechanistic Analysis
;
_journal_issue 17
_journal_name_full Organometallics
_journal_page_first 2900
_journal_paper_doi 10.1021/acs.organomet.6b00457
_journal_volume 35
_journal_year 2016
_chemical_formula_sum 'C45 H41 Co N2 P2'
_chemical_formula_weight 730.67
_space_group_crystal_system orthorhombic
_space_group_IT_number 33
_space_group_name_Hall 'P 2c -2n'
_space_group_name_H-M_alt 'P n a 21'
_atom_sites_solution_hydrogens mixed
_audit_creation_method SHELXL-2014
_cell_angle_alpha 90
_cell_angle_beta 90
_cell_angle_gamma 90
_cell_formula_units_Z 4
_cell_length_a 20.5497(7)
_cell_length_b 10.6930(4)
_cell_length_c 16.3614(5)
_cell_measurement_reflns_used 9914
_cell_measurement_temperature 101(2)
_cell_measurement_theta_max 25.39
_cell_measurement_theta_min 2.34
_cell_volume 3595.2(2)
_computing_cell_refinement 'SAINT v8.34A (Bruker, 2013)'
_computing_data_reduction 'SAINT v8.34A (Bruker, 2013)'
_computing_structure_refinement 'SHELXL-2014 (Sheldrick, 2014)'
_computing_structure_solution 'XS (Sheldrick, 2008)'
_diffrn_ambient_temperature 101(2)
_diffrn_measured_fraction_theta_full 0.999
_diffrn_measured_fraction_theta_max 0.997
_diffrn_measurement_device 'kappa diffractometer'
_diffrn_measurement_device_type 'Bruker Kappa/ApexII CCD'
_diffrn_measurement_method 'profile data from \f and \w scans'
_diffrn_radiation_monochromator graphite
_diffrn_radiation_probe x-ray
_diffrn_radiation_type MoK\a
_diffrn_radiation_wavelength 0.71073
_diffrn_reflns_av_R_equivalents 0.0650
_diffrn_reflns_av_unetI/netI 0.0674
_diffrn_reflns_Laue_measured_fraction_full 0.999
_diffrn_reflns_Laue_measured_fraction_max 0.997
_diffrn_reflns_limit_h_max 23
_diffrn_reflns_limit_h_min -24
_diffrn_reflns_limit_k_max 12
_diffrn_reflns_limit_k_min -12
_diffrn_reflns_limit_l_max 19
_diffrn_reflns_limit_l_min -19
_diffrn_reflns_number 21358
_diffrn_reflns_point_group_measured_fraction_full 1.000
_diffrn_reflns_point_group_measured_fraction_max 0.997
_diffrn_reflns_theta_full 25.242
_diffrn_reflns_theta_max 25.394
_diffrn_reflns_theta_min 2.275
_diffrn_source 'fine-focus sealed X-ray tube'
_diffrn_source_target Mo
_diffrn_source_type 'Siemens fine-focus sealed tube'
_exptl_absorpt_coefficient_mu 0.602
_exptl_absorpt_correction_T_max 1.0000
_exptl_absorpt_correction_T_min 0.8386
_exptl_absorpt_correction_type integration
_exptl_absorpt_process_details
;
SADABS-2014/5 (Bruker,2014/5) was used for absorption correction.
wR2(int) was 0.1138 before and 0.0832 after correction.
The Ratio of minimum to maximum transmission is 0.8386.
The \l/2 correction factor is 0.00150.
;
_exptl_crystal_colour brown
_exptl_crystal_density_diffrn 1.350
_exptl_crystal_description plate
_exptl_crystal_F_000 1528
_exptl_crystal_preparation
; 
The data crystal was mounted using oil (Parantone-N, Exxon) to a 
0.3 mm cryo-loop (Hampton Research) with the (-2 -2 -1) scattering 
planes roughly normal to the spindle axis.  
;
_exptl_crystal_size_max 0.309
_exptl_crystal_size_mid 0.153
_exptl_crystal_size_min 0.044
_refine_diff_density_max 0.326
_refine_diff_density_min -0.455
_refine_diff_density_rms 0.081
_refine_ls_abs_structure_details
;
 Refined as an inversion twin.
;
_refine_ls_abs_structure_Flack 0.11(3)
_refine_ls_extinction_method none
_refine_ls_goodness_of_fit_ref 1.130
_refine_ls_hydrogen_treatment mixed
_refine_ls_matrix_type full
_refine_ls_number_parameters 455
_refine_ls_number_reflns 6538
_refine_ls_number_restraints 1
_refine_ls_restrained_S_all 1.130
_refine_ls_R_factor_all 0.0655
_refine_ls_R_factor_gt 0.0552
_refine_ls_shift/su_max 0.000
_refine_ls_shift/su_mean 0.000
_refine_ls_structure_factor_coef Fsqd
_refine_ls_weighting_details 'w=1/[\s^2^(Fo^2^)+(0.0179P)^2^+5.4759P] where P=(Fo^2^+2Fc^2^)/3'
_refine_ls_weighting_scheme calc
_refine_ls_wR_factor_gt 0.0982
_refine_ls_wR_factor_ref 0.1012
_reflns_Friedel_coverage 0.929
_reflns_Friedel_fraction_full 1.000
_reflns_Friedel_fraction_max 0.997
_reflns_number_gt 5825
_reflns_number_total 6538
_reflns_threshold_expression 'I > 2\s(I)'
_cod_data_source_file om6b00457_si_004.cif
_cod_data_source_block CoH(Ph2PC3NPhpy)(PPh3)
_cod_database_code 4088808
_shelx_space_group_comment
;
The symmetry employed for this shelxl refinement is uniquely defined
by the following loop, which should always be used as a source of
symmetry information in preference to the above space-group names.
They are only intended as comments.
;
_shelx_estimated_absorpt_t_min 0.836
_shelx_estimated_absorpt_t_max 0.974
_shelxl_version_number 2014-3

loop_
_space_group_symop_operation_xyz
'x, y, z'
'-x, -y, z+1/2'
'-x+1/2, y+1/2, z+1/2'
'x+1/2, -y+1/2, z'

loop_
_atom_site_label
_atom_site_type_symbol
_atom_site_fract_x
_atom_site_fract_y
_atom_site_fract_z
_atom_site_U_iso_or_equiv
_atom_site_adp_type
_atom_site_occupancy
_atom_site_site_symmetry_order
_atom_site_calc_flag
_atom_site_refinement_flags_posn
_atom_site_refinement_flags_adp
Co1 Co 0.63625(4) 0.12715(7) 0.56641(5) 0.01218(19) Uani 1 1 d . .
P2 P 0.63455(8) 0.08463(15) 0.69589(9) 0.0117(3) Uani 1 1 d . .
P1 P 0.68056(8) -0.02175(15) 0.49996(10) 0.0125(3) Uani 1 1 d . .
N2 N 0.5486(2) 0.0958(5) 0.5311(3) 0.0136(12) Uani 1 1 d . .
C34 C 0.6139(3) 0.2478(7) 0.8325(4) 0.0201(14) Uani 1 1 d . .
H34 H 0.6503 0.2089 0.8578 0.024 Uiso 1 1 calc R U
C5 C 0.5473(3) 0.3125(6) 0.5269(4) 0.0124(13) Uani 1 1 d . .
C7 C 0.4414(3) 0.1984(6) 0.5055(4) 0.0152(14) Uani 1 1 d . .
C12 C 0.4005(3) 0.1472(5) 0.5652(5) 0.0162(13) Uani 1 1 d . .
H12 H 0.4186 0.1064 0.6115 0.019 Uiso 1 1 calc R U
C1 C 0.6472(3) 0.4013(5) 0.5627(4) 0.0129(12) Uani 1 1 d . .
H1 H 0.6916 0.3919 0.5778 0.015 Uiso 1 1 calc R U
C11 C 0.3342(3) 0.1561(6) 0.5565(4) 0.0218(16) Uani 1 1 d . .
H11 H 0.3067 0.1201 0.5968 0.026 Uiso 1 1 calc R U
C36 C 0.5284(3) 0.4012(6) 0.8373(4) 0.0212(16) Uani 1 1 d . .
H36 H 0.5071 0.4681 0.8646 0.025 Uiso 1 1 calc R U
C13 C 0.5212(3) -0.0277(6) 0.5151(4) 0.0207(16) Uani 1 1 d . .
H13A H 0.4751 -0.0183 0.4987 0.025 Uiso 1 1 calc R U
H13B H 0.5223 -0.0775 0.5661 0.025 Uiso 1 1 calc R U
C42 C 0.4872(3) -0.1583(7) 0.7573(4) 0.0231(17) Uani 1 1 d . .
H42 H 0.4430 -0.1525 0.7742 0.028 Uiso 1 1 calc R U
N1 N 0.6119(2) 0.2962(4) 0.5478(3) 0.0108(11) Uani 1 1 d . .
C40 C 0.5886(3) -0.0564(6) 0.7238(4) 0.0128(14) Uani 1 1 d . .
C19 C 0.7422(3) 0.1026(7) 0.2395(4) 0.0238(17) Uani 1 1 d . .
H19 H 0.7547 0.1292 0.1864 0.029 Uiso 1 1 calc R U
C25 C 0.8675(4) -0.2258(7) 0.5855(4) 0.0276(18) Uani 1 1 d . .
H25 H 0.9065 -0.2664 0.6021 0.033 Uiso 1 1 calc R U
C14 C 0.5575(3) -0.0982(6) 0.4484(4) 0.0161(15) Uani 1 1 d . .
H14A H 0.5301 -0.1687 0.4297 0.019 Uiso 1 1 calc R U
H14B H 0.5640 -0.0414 0.4013 0.019 Uiso 1 1 calc R U
C2 C 0.6226(3) 0.5192(6) 0.5573(4) 0.0169(14) Uani 1 1 d . .
H2 H 0.6501 0.5894 0.5664 0.020 Uiso 1 1 calc R U
C18 C 0.7668(4) -0.0076(8) 0.2705(4) 0.0251(18) Uani 1 1 d . .
H18 H 0.7958 -0.0571 0.2390 0.030 Uiso 1 1 calc R U
C23 C 0.7632(3) -0.2329(6) 0.5192(4) 0.0184(15) Uani 1 1 d . .
H23 H 0.7308 -0.2793 0.4910 0.022 Uiso 1 1 calc R U
C4 C 0.5199(3) 0.4332(6) 0.5237(4) 0.0152(14) Uani 1 1 d . .
H4 H 0.4750 0.4425 0.5111 0.018 Uiso 1 1 calc R U
C3 C 0.5567(3) 0.5368(6) 0.5382(4) 0.0169(15) Uani 1 1 d . .
H3 H 0.5384 0.6182 0.5355 0.020 Uiso 1 1 calc R U
C29 C 0.7604(3) 0.1568(6) 0.7328(4) 0.0157(14) Uani 1 1 d . .
H29 H 0.7537 0.2157 0.6901 0.019 Uiso 1 1 calc R U
C37 C 0.5056(3) 0.3590(6) 0.7623(4) 0.0194(15) Uani 1 1 d . .
H37 H 0.4682 0.3962 0.7384 0.023 Uiso 1 1 calc R U
C38 C 0.5376(3) 0.2623(6) 0.7226(4) 0.0136(14) Uani 1 1 d . .
H38 H 0.5217 0.2332 0.6715 0.016 Uiso 1 1 calc R U
C39 C 0.5927(3) 0.2072(6) 0.7565(4) 0.0102(13) Uani 1 1 d . .
C20 C 0.6998(3) 0.1748(7) 0.2845(4) 0.0231(17) Uani 1 1 d . .
H20 H 0.6825 0.2498 0.2623 0.028 Uiso 1 1 calc R U
C43 C 0.5139(4) -0.2729(7) 0.7406(4) 0.0231(17) Uani 1 1 d . .
H43 H 0.4881 -0.3463 0.7456 0.028 Uiso 1 1 calc R U
C6 C 0.5126(3) 0.1978(6) 0.5175(3) 0.0130(14) Uani 1 1 d . .
C32 C 0.7817(4) -0.0118(7) 0.8568(4) 0.0248(18) Uani 1 1 d . .
H32 H 0.7889 -0.0709 0.8992 0.030 Uiso 1 1 calc R U
C41 C 0.5244(3) -0.0507(6) 0.7497(4) 0.0156(15) Uani 1 1 d . .
H41 H 0.5056 0.0282 0.7624 0.019 Uiso 1 1 calc R U
C33 C 0.7229(3) -0.0115(6) 0.8161(4) 0.0202(16) Uani 1 1 d . .
H33 H 0.6900 -0.0692 0.8316 0.024 Uiso 1 1 calc R U
C24 C 0.8201(4) -0.2915(7) 0.5445(4) 0.0279(18) Uani 1 1 d . .
H24 H 0.8263 -0.3778 0.5332 0.033 Uiso 1 1 calc R U
C22 C 0.7534(3) -0.1054(6) 0.5353(4) 0.0157(14) Uani 1 1 d . .
C28 C 0.7111(3) 0.0724(6) 0.7523(4) 0.0100(13) Uani 1 1 d . .
C27 C 0.8013(3) -0.0411(6) 0.5770(4) 0.0188(14) Uani 1 1 d . .
H27 H 0.7952 0.0452 0.5885 0.023 Uiso 1 1 calc R U
C17 C 0.7485(3) -0.0454(7) 0.3490(4) 0.0200(16) Uani 1 1 d . .
H17 H 0.7650 -0.1217 0.3703 0.024 Uiso 1 1 calc R U
C31 C 0.8298(3) 0.0714(6) 0.8373(4) 0.0212(16) Uani 1 1 d . .
H31 H 0.8698 0.0710 0.8663 0.025 Uiso 1 1 calc R U
C26 C 0.8580(4) -0.0996(7) 0.6027(4) 0.0249(17) Uani 1 1 d . .
H26 H 0.8902 -0.0538 0.6317 0.030 Uiso 1 1 calc R U
C8 C 0.4128(3) 0.2576(6) 0.4380(4) 0.0141(14) Uani 1 1 d . .
H8 H 0.4400 0.2908 0.3964 0.017 Uiso 1 1 calc R U
C21 C 0.6826(3) 0.1367(6) 0.3632(4) 0.0147(14) Uani 1 1 d . .
H21 H 0.6539 0.1871 0.3948 0.018 Uiso 1 1 calc R U
C15 C 0.6233(3) -0.1493(6) 0.4745(4) 0.0166(15) Uani 1 1 d . .
H15A H 0.6417 -0.2006 0.4298 0.020 Uiso 1 1 calc R U
H15B H 0.6176 -0.2040 0.5228 0.020 Uiso 1 1 calc R U
C44 C 0.5779(3) -0.2821(6) 0.7165(4) 0.0186(16) Uani 1 1 d . .
H44 H 0.5967 -0.3619 0.7067 0.022 Uiso 1 1 calc R U
C35 C 0.5819(4) 0.3456(7) 0.8716(4) 0.0248(17) Uani 1 1 d . .
H35 H 0.5974 0.3742 0.9230 0.030 Uiso 1 1 calc R U
C30 C 0.8194(3) 0.1565(6) 0.7745(4) 0.0198(15) Uani 1 1 d . .
H30 H 0.8525 0.2145 0.7601 0.024 Uiso 1 1 calc R U
C9 C 0.3464(3) 0.2687(7) 0.4304(4) 0.0200(16) Uani 1 1 d . .
H9 H 0.3281 0.3113 0.3850 0.024 Uiso 1 1 calc R U
C45 C 0.6150(3) -0.1742(6) 0.7064(4) 0.0147(14) Uani 1 1 d . .
H45 H 0.6586 -0.1805 0.6875 0.018 Uiso 1 1 calc R U
C16 C 0.7067(3) 0.0262(6) 0.3962(4) 0.0151(15) Uani 1 1 d . .
C10 C 0.3065(3) 0.2168(6) 0.4899(4) 0.0206(16) Uani 1 1 d . .
H10 H 0.2605 0.2227 0.4851 0.025 Uiso 1 1 calc R U
H H 0.705(3) 0.157(6) 0.576(5) 0.031 Uiso 1 1 d . U

loop_
_atom_site_aniso_label
_atom_site_aniso_U_11
_atom_site_aniso_U_22
_atom_site_aniso_U_33
_atom_site_aniso_U_23
_atom_site_aniso_U_13
_atom_site_aniso_U_12
Co1 0.0141(4) 0.0114(4) 0.0111(4) -0.0006(4) -0.0007(4) 0.0015(4)
P2 0.0135(8) 0.0124(9) 0.0091(7) 0.0002(7) -0.0007(7) 0.0000(7)
P1 0.0168(8) 0.0114(8) 0.0093(7) -0.0001(7) 0.0015(7) 0.0022(7)
N2 0.013(3) 0.011(3) 0.016(3) 0.004(2) 0.001(2) -0.002(2)
C34 0.018(3) 0.024(4) 0.018(3) -0.002(3) -0.004(3) 0.001(3)
C5 0.009(3) 0.016(4) 0.012(3) 0.000(3) -0.001(3) 0.001(3)
C7 0.022(4) 0.013(3) 0.010(3) -0.005(3) -0.005(3) 0.002(3)
C12 0.022(3) 0.010(3) 0.016(3) 0.005(3) -0.001(3) 0.000(2)
C1 0.013(3) 0.014(3) 0.012(3) 0.006(3) 0.005(3) -0.001(2)
C11 0.024(3) 0.020(4) 0.022(4) -0.003(3) 0.007(3) -0.001(3)
C36 0.028(4) 0.018(4) 0.018(3) -0.006(3) 0.003(3) 0.001(3)
C13 0.017(4) 0.017(4) 0.028(4) -0.006(3) -0.001(3) 0.001(3)
C42 0.017(4) 0.030(5) 0.022(4) 0.001(3) -0.005(3) -0.004(3)
N1 0.019(3) 0.007(3) 0.007(3) -0.003(2) 0.002(2) -0.002(2)
C40 0.018(3) 0.010(4) 0.010(3) 0.001(3) 0.000(3) -0.006(3)
C19 0.031(4) 0.029(4) 0.011(3) 0.005(3) -0.003(3) -0.013(3)
C25 0.022(4) 0.039(4) 0.022(4) 0.015(3) 0.005(3) 0.016(4)
C14 0.022(4) 0.009(4) 0.017(3) -0.001(3) -0.003(3) -0.004(3)
C2 0.024(4) 0.012(3) 0.014(3) -0.006(3) 0.001(3) -0.006(3)
C18 0.035(4) 0.032(5) 0.008(3) -0.005(3) 0.002(3) -0.003(4)
C23 0.020(4) 0.015(4) 0.019(4) 0.005(3) 0.006(3) 0.001(3)
C4 0.014(3) 0.019(4) 0.012(3) 0.000(3) 0.001(3) 0.003(3)
C3 0.025(4) 0.014(4) 0.012(3) -0.003(3) -0.004(3) -0.002(3)
C29 0.021(4) 0.016(4) 0.010(3) 0.002(3) 0.000(3) 0.001(3)
C37 0.019(4) 0.016(4) 0.023(4) 0.001(3) 0.002(3) 0.005(3)
C38 0.022(3) 0.013(3) 0.006(3) 0.000(3) 0.001(3) -0.003(3)
C39 0.013(3) 0.011(3) 0.007(3) -0.001(3) 0.000(2) -0.001(3)
C20 0.024(4) 0.024(4) 0.022(4) 0.007(3) -0.003(3) -0.002(3)
C43 0.036(5) 0.015(4) 0.018(4) 0.002(3) -0.004(3) -0.013(3)
C6 0.016(3) 0.017(3) 0.006(3) 0.001(3) -0.002(3) 0.001(3)
C32 0.032(4) 0.022(4) 0.021(4) 0.005(3) -0.012(3) -0.002(3)
C41 0.023(4) 0.006(3) 0.017(3) 0.005(3) 0.000(3) -0.001(3)
C33 0.025(4) 0.016(4) 0.019(4) -0.001(3) -0.005(3) -0.002(3)
C24 0.033(4) 0.017(4) 0.034(4) 0.009(3) 0.015(3) 0.010(3)
C22 0.021(3) 0.012(3) 0.014(3) 0.005(3) 0.003(3) 0.003(3)
C28 0.016(3) 0.009(3) 0.005(3) -0.003(3) -0.001(2) 0.002(3)
C27 0.025(4) 0.023(4) 0.009(3) 0.001(3) -0.001(3) 0.006(3)
C17 0.032(4) 0.017(4) 0.011(3) -0.007(3) 0.004(3) 0.004(3)
C31 0.019(4) 0.023(4) 0.021(4) -0.011(3) -0.008(3) 0.006(3)
C26 0.025(4) 0.032(5) 0.018(3) 0.003(3) 0.001(3) 0.008(3)
C8 0.014(3) 0.015(4) 0.013(3) -0.004(3) 0.000(3) -0.004(3)
C21 0.014(3) 0.018(4) 0.012(3) -0.003(3) -0.004(3) -0.002(3)
C15 0.022(4) 0.012(4) 0.016(3) 0.003(3) -0.001(3) -0.001(3)
C44 0.038(4) 0.006(3) 0.012(3) -0.002(3) -0.005(3) 0.000(3)
C35 0.032(4) 0.022(4) 0.020(4) -0.011(3) -0.007(3) -0.001(3)
C30 0.019(4) 0.021(4) 0.019(3) -0.001(3) 0.000(3) -0.001(3)
C9 0.023(4) 0.021(4) 0.016(3) -0.001(3) -0.004(3) 0.004(3)
C45 0.018(3) 0.021(4) 0.005(3) -0.005(3) 0.001(3) 0.000(3)
C16 0.017(4) 0.016(4) 0.012(3) 0.004(3) -0.003(3) -0.005(3)
C10 0.016(4) 0.023(4) 0.023(4) -0.007(3) -0.003(3) 0.001(3)

loop_
_atom_type_symbol
_atom_type_description
_atom_type_scat_dispersion_real
_atom_type_scat_dispersion_imag
_atom_type_scat_source
C C 0.0033 0.0016 'International Tables Vol C Tables 4.2.6.8 and 6.1.1.4'
H H 0.0000 0.0000 'International Tables Vol C Tables 4.2.6.8 and 6.1.1.4'
N N 0.0061 0.0033 'International Tables Vol C Tables 4.2.6.8 and 6.1.1.4'
P P 0.1023 0.0942 'International Tables Vol C Tables 4.2.6.8 and 6.1.1.4'
Co Co 0.3494 0.9721 'International Tables Vol C Tables 4.2.6.8 and 6.1.1.4'

loop_
_exptl_crystal_face_index_h
_exptl_crystal_face_index_k
_exptl_crystal_face_index_l
_exptl_crystal_face_perp_dist
-1.00 0.00 0.00 0.0220
1.00 0.00 0.00 0.0120
0.00 0.00 1.00 0.0770
0.00 0.00 -1.00 0.0620
2.00 4.00 -3.00 0.1170
-1.00 -1.00 0.00 0.1290
4.00 1.00 6.00 0.0600
-2.00 -3.00 -4.00 0.1270
1.00 1.00 6.00 0.0670

loop_
_geom_angle_atom_site_label_1
_geom_angle_atom_site_label_2
_geom_angle_atom_site_label_3
_geom_angle
N1 Co1 N2 82.6(2)
N1 Co1 P1 137.82(15)
N2 Co1 P1 96.69(17)
N1 Co1 P2 110.62(15)
N2 Co1 P2 104.04(16)
P1 Co1 P2 110.41(7)
N1 Co1 H 94(2)
N2 Co1 H 169(3)
P1 Co1 H 79(3)
P2 Co1 H 87(3)
C28 P2 C40 104.9(3)
C28 P2 C39 100.3(3)
C40 P2 C39 102.1(3)
C28 P2 Co1 119.6(2)
C40 P2 Co1 115.1(2)
C39 P2 Co1 112.4(2)
C22 P1 C15 103.3(3)
C22 P1 C16 100.8(3)
C15 P1 C16 100.5(3)
C22 P1 Co1 123.5(2)
C15 P1 Co1 113.2(2)
C16 P1 Co1 112.6(2)
C6 N2 C13 119.7(5)
C6 N2 Co1 115.3(4)
C13 N2 Co1 125.0(4)
C39 C34 C35 120.0(6)
C39 C34 H34 120.0
C35 C34 H34 120.0
N1 C5 C4 120.6(6)
N1 C5 C6 113.5(5)
C4 C5 C6 125.7(6)
C12 C7 C8 118.3(6)
C12 C7 C6 120.1(5)
C8 C7 C6 121.4(6)
C11 C12 C7 119.8(6)
C11 C12 H12 120.1
C7 C12 H12 120.1
N1 C1 C2 123.8(5)
N1 C1 H1 118.1
C2 C1 H1 118.1
C12 C11 C10 121.3(6)
C12 C11 H11 119.3
C10 C11 H11 119.3
C35 C36 C37 119.4(6)
C35 C36 H36 120.3
C37 C36 H36 120.3
N2 C13 C14 112.8(5)
N2 C13 H13A 109.0
C14 C13 H13A 109.0
N2 C13 H13B 109.0
C14 C13 H13B 109.0
H13A C13 H13B 107.8
C43 C42 C41 120.2(7)
C43 C42 H42 119.9
C41 C42 H42 119.9
C1 N1 C5 116.9(5)
C1 N1 Co1 128.1(4)
C5 N1 Co1 114.3(4)
C41 C40 C45 118.0(6)
C41 C40 P2 121.9(5)
C45 C40 P2 119.3(5)
C20 C19 C18 120.9(7)
C20 C19 H19 119.5
C18 C19 H19 119.5
C24 C25 C26 119.6(7)
C24 C25 H25 120.2
C26 C25 H25 120.2
C15 C14 C13 114.4(5)
C15 C14 H14A 108.7
C13 C14 H14A 108.7
C15 C14 H14B 108.7
C13 C14 H14B 108.7
H14A C14 H14B 107.6
C1 C2 C3 119.8(6)
C1 C2 H2 120.1
C3 C2 H2 120.1
C19 C18 C17 119.1(7)
C19 C18 H18 120.5
C17 C18 H18 120.5
C24 C23 C22 120.3(6)
C24 C23 H23 119.9
C22 C23 H23 119.9
C3 C4 C5 121.1(6)
C3 C4 H4 119.5
C5 C4 H4 119.5
C4 C3 C2 117.8(6)
C4 C3 H3 121.1
C2 C3 H3 121.1
C30 C29 C28 121.3(6)
C30 C29 H29 119.3
C28 C29 H29 119.3
C38 C37 C36 119.7(6)
C38 C37 H37 120.1
C36 C37 H37 120.1
C37 C38 C39 121.0(6)
C37 C38 H38 119.5
C39 C38 H38 119.5
C34 C39 C38 118.7(6)
C34 C39 P2 123.7(5)
C38 C39 P2 117.6(4)
C19 C20 C21 119.4(7)
C19 C20 H20 120.3
C21 C20 H20 120.3
C42 C43 C44 120.3(6)
C42 C43 H43 119.9
C44 C43 H43 119.9
N2 C6 C5 114.0(5)
N2 C6 C7 125.0(6)
C5 C6 C7 120.5(6)
C31 C32 C33 121.2(7)
C31 C32 H32 119.4
C33 C32 H32 119.4
C42 C41 C40 121.0(6)
C42 C41 H41 119.5
C40 C41 H41 119.5
C32 C33 C28 120.9(7)
C32 C33 H33 119.5
C28 C33 H33 119.5
C25 C24 C23 120.7(7)
C25 C24 H24 119.6
C23 C24 H24 119.6
C27 C22 C23 118.3(6)
C27 C22 P1 119.6(5)
C23 C22 P1 122.1(5)
C29 C28 C33 117.4(6)
C29 C28 P2 117.7(5)
C33 C28 P2 124.9(5)
C22 C27 C26 121.6(6)
C22 C27 H27 119.2
C26 C27 H27 119.2
C16 C17 C18 121.3(7)
C16 C17 H17 119.4
C18 C17 H17 119.4
C32 C31 C30 119.2(6)
C32 C31 H31 120.4
C30 C31 H31 120.4
C27 C26 C25 119.6(7)
C27 C26 H26 120.2
C25 C26 H26 120.2
C9 C8 C7 121.7(6)
C9 C8 H8 119.1
C7 C8 H8 119.1
C16 C21 C20 121.0(6)
C16 C21 H21 119.5
C20 C21 H21 119.5
C14 C15 P1 111.3(4)
C14 C15 H15A 109.4
P1 C15 H15A 109.4
C14 C15 H15B 109.4
P1 C15 H15B 109.4
H15A C15 H15B 108.0
C43 C44 C45 119.8(6)
C43 C44 H44 120.1
C45 C44 H44 120.1
C36 C35 C34 121.1(6)
C36 C35 H35 119.4
C34 C35 H35 119.4
C31 C30 C29 119.9(6)
C31 C30 H30 120.1
C29 C30 H30 120.1
C8 C9 C10 119.3(6)
C8 C9 H9 120.4
C10 C9 H9 120.4
C44 C45 C40 120.7(6)
C44 C45 H45 119.7
C40 C45 H45 119.7
C17 C16 C21 118.3(6)
C17 C16 P1 122.5(5)
C21 C16 P1 119.2(5)
C9 C10 C11 119.6(6)
C9 C10 H10 120.2
C11 C10 H10 120.2

loop_
_geom_bond_atom_site_label_1
_geom_bond_atom_site_label_2
_geom_bond_distance
Co1 N1 1.900(5)
Co1 N2 1.921(5)
Co1 P1 2.1321(18)
Co1 P2 2.1670(17)
Co1 H 1.46(6)
P2 C28 1.828(6)
P2 C40 1.837(6)
P2 C39 1.854(6)
P1 C22 1.837(6)
P1 C15 1.849(7)
P1 C16 1.853(6)
N2 C6 1.337(8)
N2 C13 1.459(8)
C34 C39 1.387(9)
C34 C35 1.391(10)
C34 H34 0.9500
C5 N1 1.381(8)
C5 C4 1.410(9)
C5 C6 1.427(9)
C7 C12 1.399(9)
C7 C8 1.402(9)
C7 C6 1.476(9)
C12 C11 1.374(8)
C12 H12 0.9500
C1 N1 1.360(7)
C1 C2 1.361(8)
C1 H1 0.9500
C11 C10 1.390(10)
C11 H11 0.9500
C36 C35 1.370(10)
C36 C37 1.389(10)
C36 H36 0.9500
C13 C14 1.522(9)
C13 H13A 0.9900
C13 H13B 0.9900
C42 C43 1.371(10)
C42 C41 1.387(9)
C42 H42 0.9500
C40 C41 1.389(9)
C40 C45 1.400(9)
C19 C20 1.377(10)
C19 C18 1.379(11)
C19 H19 0.9500
C25 C24 1.376(10)
C25 C26 1.392(10)
C25 H25 0.9500
C14 C15 1.519(9)
C14 H14A 0.9900
C14 H14B 0.9900
C2 C3 1.403(9)
C2 H2 0.9500
C18 C17 1.398(9)
C18 H18 0.9500
C23 C24 1.389(9)
C23 C22 1.402(9)
C23 H23 0.9500
C4 C3 1.362(9)
C4 H4 0.9500
C3 H3 0.9500
C29 C30 1.390(9)
C29 C28 1.395(9)
C29 H29 0.9500
C37 C38 1.388(9)
C37 H37 0.9500
C38 C39 1.392(9)
C38 H38 0.9500
C20 C21 1.396(9)
C20 H20 0.9500
C43 C44 1.376(10)
C43 H43 0.9500
C32 C31 1.367(10)
C32 C33 1.381(9)
C32 H32 0.9500
C41 H41 0.9500
C33 C28 1.398(9)
C33 H33 0.9500
C24 H24 0.9500
C22 C27 1.382(9)
C27 C26 1.388(9)
C27 H27 0.9500
C17 C16 1.386(9)
C17 H17 0.9500
C31 C30 1.389(10)
C31 H31 0.9500
C26 H26 0.9500
C8 C9 1.375(9)
C8 H8 0.9500
C21 C16 1.391(9)
C21 H21 0.9500
C15 H15A 0.9900
C15 H15B 0.9900
C44 C45 1.393(9)
C44 H44 0.9500
C35 H35 0.9500
C30 H30 0.9500
C9 C10 1.388(9)
C9 H9 0.9500
C45 H45 0.9500
C10 H10 0.9500

loop_
_geom_torsion_atom_site_label_1
_geom_torsion_atom_site_label_2
_geom_torsion_atom_site_label_3
_geom_torsion_atom_site_label_4
_geom_torsion
C8 C7 C12 C11 -0.1(9)
C6 C7 C12 C11 175.3(6)
C7 C12 C11 C10 -0.9(10)
C6 N2 C13 C14 117.1(6)
Co1 N2 C13 C14 -59.8(7)
C2 C1 N1 C5 -0.8(9)
C2 C1 N1 Co1 -171.1(5)
C4 C5 N1 C1 -1.5(8)
C6 C5 N1 C1 -176.2(5)
C4 C5 N1 Co1 170.2(4)
C6 C5 N1 Co1 -4.5(6)
C28 P2 C40 C41 130.4(5)
C39 P2 C40 C41 26.1(6)
Co1 P2 C40 C41 -96.0(5)
C28 P2 C40 C45 -60.1(5)
C39 P2 C40 C45 -164.4(5)
Co1 P2 C40 C45 73.5(5)
N2 C13 C14 C15 74.2(7)
N1 C1 C2 C3 2.4(11)
C20 C19 C18 C17 -0.4(11)
N1 C5 C4 C3 2.2(9)
C6 C5 C4 C3 176.2(6)
C5 C4 C3 C2 -0.6(9)
C1 C2 C3 C4 -1.6(9)
C35 C36 C37 C38 -0.8(10)
C36 C37 C38 C39 -0.5(10)
C35 C34 C39 C38 -2.8(10)
C35 C34 C39 P2 176.1(5)
C37 C38 C39 C34 2.3(10)
C37 C38 C39 P2 -176.7(5)
C28 P2 C39 C34 -12.3(6)
C40 P2 C39 C34 95.6(6)
Co1 P2 C39 C34 -140.5(5)
C28 P2 C39 C38 166.7(5)
C40 P2 C39 C38 -85.5(5)
Co1 P2 C39 C38 38.4(5)
C18 C19 C20 C21 1.2(10)
C41 C42 C43 C44 0.3(10)
C13 N2 C6 C5 -173.5(5)
Co1 N2 C6 C5 3.7(6)
C13 N2 C6 C7 15.1(9)
Co1 N2 C6 C7 -167.7(5)
N1 C5 C6 N2 0.5(7)
C4 C5 C6 N2 -173.8(6)
N1 C5 C6 C7 172.3(5)
C4 C5 C6 C7 -2.0(9)
C12 C7 C6 N2 56.6(8)
C8 C7 C6 N2 -128.2(7)
C12 C7 C6 C5 -114.3(7)
C8 C7 C6 C5 61.0(8)
C43 C42 C41 C40 1.1(10)
C45 C40 C41 C42 -0.6(9)
P2 C40 C41 C42 169.1(5)
C31 C32 C33 C28 1.3(11)
C26 C25 C24 C23 0.6(10)
C22 C23 C24 C25 0.1(10)
C24 C23 C22 C27 -0.6(9)
C24 C23 C22 P1 177.6(5)
C15 P1 C22 C27 -165.2(5)
C16 P1 C22 C27 91.2(6)
Co1 P1 C22 C27 -35.3(6)
C15 P1 C22 C23 16.6(6)
C16 P1 C22 C23 -87.0(6)
Co1 P1 C22 C23 146.5(4)
C30 C29 C28 C33 0.7(10)
C30 C29 C28 P2 177.9(5)
C32 C33 C28 C29 -1.2(10)
C32 C33 C28 P2 -178.1(5)
C40 P2 C28 C29 169.7(5)
C39 P2 C28 C29 -84.6(5)
Co1 P2 C28 C29 38.8(6)
C40 P2 C28 C33 -13.3(6)
C39 P2 C28 C33 92.3(6)
Co1 P2 C28 C33 -144.3(5)
C23 C22 C27 C26 0.3(9)
P1 C22 C27 C26 -178.0(5)
C19 C18 C17 C16 -0.6(11)
C33 C32 C31 C30 -0.9(11)
C22 C27 C26 C25 0.5(10)
C24 C25 C26 C27 -0.9(10)
C12 C7 C8 C9 1.6(9)
C6 C7 C8 C9 -173.8(6)
C19 C20 C21 C16 -1.1(10)
C13 C14 C15 P1 -64.5(6)
C22 P1 C15 C14 176.6(4)
C16 P1 C15 C14 -79.6(5)
Co1 P1 C15 C14 40.7(5)
C42 C43 C44 C45 -2.2(10)
C37 C36 C35 C34 0.2(11)
C39 C34 C35 C36 1.6(11)
C32 C31 C30 C29 0.4(10)
C28 C29 C30 C31 -0.3(10)
C7 C8 C9 C10 -1.9(10)
C43 C44 C45 C40 2.7(9)
C41 C40 C45 C44 -1.2(9)
P2 C40 C45 C44 -171.2(5)
C18 C17 C16 C21 0.7(10)
C18 C17 C16 P1 179.3(5)
C20 C21 C16 C17 0.1(10)
C20 C21 C16 P1 -178.5(5)
C22 P1 C16 C17 32.4(6)
C15 P1 C16 C17 -73.4(6)
Co1 P1 C16 C17 165.8(5)
C22 P1 C16 C21 -149.0(5)
C15 P1 C16 C21 105.2(5)
Co1 P1 C16 C21 -15.6(6)
C8 C9 C10 C11 0.9(10)
C12 C11 C10 C9 0.5(10)
